data_2011402
loop_
_publ_author_name
'Scaccianoce, Laura'
'Feeder, Neil'
'Teat, Simon J.'
'Marseglia, Elisabeth A.'
'Grimsdale, Andrew C.'
'Holmes, Andrew B.'

_publ_section_title
;
 A synchrotron diffraction study of two polymorphic forms of
 2,5-bis[2-(4-methoxyphenyl)ethenyl]pyrazine
;
_journal_issue 10
_journal_name_full 'Acta Crystallographica Section C'
_journal_page_first 1277
_journal_page_last 1279
_journal_paper_doi 10.1107/S0108270100010337
_journal_volume 56
_journal_year 2000
_chemical_formula_moiety 'C22 H20 N2 O2'
_chemical_formula_sum 'C22 H20 N2 O2'
_chemical_formula_weight 344.40
_chemical_name_common 2,5-bis[2-(4-methoxyphenyl)ethenyl]pyrazine
_space_group_IT_number 15
_symmetry_cell_setting monoclinic
_symmetry_space_group_name_Hall '-C 2yc'
_symmetry_space_group_name_H-M 'C 1 2/c 1'
_cell_angle_alpha 90.00
_cell_angle_beta 102.815(4)
_cell_angle_gamma 90.00
_cell_formula_units_Z 4
_cell_length_a 32.339(6)
_cell_length_b 5.7320(10)
_cell_length_c 9.411(2)
_cell_measurement_reflns_used 4261
_cell_measurement_temperature 150(2)
_cell_measurement_theta_max 29.33
_cell_measurement_theta_min 3.64
_cell_volume 1701.0(6)
_computing_cell_refinement 'LSCELL (Clegg, 1995)'
_computing_data_collection 'SMART (Bruker, 1998)'
_computing_data_reduction 'SAINT (Bruker, 1997)'
_computing_molecular_graphics 'SCHAKAL97 (Keller, 1997)'
_computing_publication_material 'SHELXL97 and PLATON (Spek, 1990)'
_computing_structure_refinement 'SHELXL97 (Sheldrick, 1997)'
_computing_structure_solution 'SHELXS97 (Sheldrick, 1997)'
_diffrn_ambient_temperature 150(2)
_diffrn_detector_area_resol_mean 8.192
_diffrn_measured_fraction_theta_full .922
_diffrn_measured_fraction_theta_max .922
_diffrn_measurement_device_type 'Bruker SMART CCD'
_diffrn_measurement_method 'thin slice, \w-scans'
_diffrn_radiation_monochromator 'Silicon 111'
_diffrn_radiation_source 'Daresbury SRS, Station 9.8 (Greaves et al., 1997; Clegg et al., 1998)'
_diffrn_radiation_type synchrotron
_diffrn_radiation_wavelength .68910
_diffrn_reflns_av_R_equivalents .032
_diffrn_reflns_av_sigmaI/netI .040
_diffrn_reflns_limit_h_max 45
_diffrn_reflns_limit_h_min -43
_diffrn_reflns_limit_k_max 5
_diffrn_reflns_limit_k_min -8
_diffrn_reflns_limit_l_max 11
_diffrn_reflns_limit_l_min -13
_diffrn_reflns_number 5705
_diffrn_reflns_theta_full 29.43
_diffrn_reflns_theta_max 29.43
_diffrn_reflns_theta_min 2.50
_exptl_absorpt_coefficient_mu .087
_exptl_absorpt_correction_T_max .991
_exptl_absorpt_correction_T_min .988
_exptl_absorpt_correction_type multi-scan
_exptl_absorpt_process_details 'SADABS (Sheldrick, 1997)'
_exptl_crystal_colour yellow
_exptl_crystal_density_diffrn 1.345
_exptl_crystal_density_method 'not measured'
_exptl_crystal_description block
_exptl_crystal_F_000 728
_exptl_crystal_size_max .14
_exptl_crystal_size_mid .12
_exptl_crystal_size_min .10
_refine_diff_density_max .38
_refine_diff_density_min -.20
_refine_ls_extinction_method none
_refine_ls_goodness_of_fit_ref 1.089
_refine_ls_hydrogen_treatment constr
_refine_ls_matrix_type full
_refine_ls_number_parameters 119
_refine_ls_number_reflns 2384
_refine_ls_number_restraints 0
_refine_ls_restrained_S_all 1.089
_refine_ls_R_factor_all .064
_refine_ls_R_factor_gt .049
_refine_ls_shift/su_max .009
_refine_ls_shift/su_mean .003
_refine_ls_structure_factor_coef Fsqd
_refine_ls_weighting_details 'calc w = 1/[\s^2^(Fo^2^)+(0.0801P)^2^+0.6111P] where P=(Fo^2^+2Fc^2^)/3'
_refine_ls_weighting_scheme calc
_refine_ls_wR_factor_ref .141
_reflns_number_gt 1937
_reflns_number_total 2384
_reflns_threshold_expression I>2\s(I)
_cod_data_source_file bm1420.cif
_cod_data_source_block g-form
_cod_depositor_comments
;
The following automatic conversions were performed:
'_symmetry_cell_setting' value 'Monoclinic' changed to 'monoclinic'
according to '/home/saulius/struct/CIF-dictionaries/cif_core.dic'
dictionary named 'cif_core.dic' version 2.4.1 from
2010-06-29.

'_geom_bond_publ_flag' value 'No' changed to 'no' according
to '/home/saulius/struct/CIF-dictionaries/cif_core.dic' dictionary named
'cif_core.dic' version 2.4.1 from 2010-06-29 (25 times).

Automatic conversion script
Id: cif_fix_enum 1527 2010-12-29 10:47:43Z saulius 

The following automatic conversions were performed:

'_symmetry_cell_setting' value 'Monoclinic' changed to 'monoclinic'
according to /home/saulius/struct/CIF-dictionaries/cif_core.dic
dictionary named 'cif_core.dic' version 2.4.1 from
2010-06-29.

'_geom_bond_publ_flag' value 'No' changed to 'no'
according to /home/saulius/struct/CIF-dictionaries/cif_core.dic
dictionary named 'cif_core.dic' version 2.4.1 from 2010-06-29 (25
times).

'_geom_angle_publ_flag' value 'No' changed to 'no' according
to /home/saulius/struct/CIF-dictionaries/cif_core.dic dictionary
named 'cif_core.dic' version 2.4.1 from 2010-06-29 (38
times).

'_geom_torsion_publ_flag' value 'No' changed to 'no'
according to /home/saulius/struct/CIF-dictionaries/cif_core.dic
dictionary named 'cif_core.dic' version 2.4.1 from 2010-06-29 (20
times).

Automatic conversion script
Id: cif_fix_values 1715 2011-07-08 13:25:40Z adriana 
;
_cod_original_sg_symbol_H-M 'C 2/c'
_cod_database_code 2011402
_cod_database_fobs_code 2011402

loop_
_symmetry_equiv_pos_as_xyz
'x, y, z'
'-x, y, -z+1/2'
'x+1/2, y+1/2, z'
'-x+1/2, y+1/2, -z+1/2'
'-x, -y, -z'
'x, -y, z-1/2'
'-x+1/2, -y+1/2, -z'
'x+1/2, -y+1/2, z-1/2'

loop_
_atom_site_label
_atom_site_fract_x
_atom_site_fract_y
_atom_site_fract_z
_atom_site_U_iso_or_equiv
_atom_site_adp_type
_atom_site_calc_flag
_atom_site_refinement_flags
_atom_site_occupancy
_atom_site_disorder_assembly
_atom_site_disorder_group
_atom_site_type_symbol
O1 .28826(3) .21068(16) .67400(9) .0250(2) Uani d . 1 . . O
N1 .51819(3) .71235(17) 1.55555(11) .0191(2) Uani d . 1 . . N
C1 .32231(4) .2230(2) .78949(12) .0181(2) Uani d . 1 . . C
C2 .35269(4) .0489(2) .82793(13) .0195(3) Uani d . 1 . . C
H2 .3512 -.0887 .7708 .023 Uiso calc R 1 . . H
C3 .38526(4) .07860(19) .95113(12) .0187(2) Uani d . 1 . . C
H3 .4059 -.0411 .9775 .022 Uiso calc R 1 . . H
C4 .38849(4) .27970(19) 1.03710(12) .0168(2) Uani d . 1 . . C
C5 .35776(4) .45371(19) .99423(13) .0193(2) Uani d . 1 . . C
H5 .3593 .5928 1.0501 .023 Uiso calc R 1 . . H
C6 .32530(4) .4267(2) .87245(13) .0207(3) Uani d . 1 . . C
H6 .3049 .5472 .8450 .025 Uiso calc R 1 . . H
C7 .42260(4) .2981(2) 1.16777(12) .0184(2) Uani d . 1 . . C
H7 .4380 .1594 1.1992 .022 Uiso calc R 1 . . H
C8 .43442(4) .48976(19) 1.24785(12) .0190(2) Uani d . 1 . . C
H8 .4200 .6318 1.2177 .023 Uiso calc R 1 . . H
C9 .46837(4) .49131(18) 1.37919(12) .0169(2) Uani d . 1 . . C
C10 .48702(4) .70142(19) 1.43708(13) .0192(2) Uani d . 1 . . C
H10 .4769 .8429 1.3892 .023 Uiso calc R 1 . . H
C11 .28306(4) -.0003(2) .59144(14) .0272(3) Uani d . 1 . . C
H11A .3084 -.0284 .5530 .041 Uiso calc R 1 . . H
H11B .2582 .0134 .5104 .041 Uiso calc R 1 . . H
H11C .2790 -.1307 .6542 .041 Uiso calc R 1 . . H

loop_
_atom_site_aniso_label
_atom_site_aniso_U_11
_atom_site_aniso_U_22
_atom_site_aniso_U_33
_atom_site_aniso_U_12
_atom_site_aniso_U_13
_atom_site_aniso_U_23
O1 .0246(5) .0235(5) .0227(4) .0019(3) -.0037(3) -.0031(3)
N1 .0217(5) .0134(4) .0209(5) -.0015(3) .0022(4) -.0010(3)
C1 .0185(5) .0190(5) .0163(5) -.0012(4) .0025(4) .0006(4)
C2 .0199(5) .0183(5) .0199(5) .0002(4) .0036(4) -.0032(4)
C3 .0192(5) .0153(5) .0208(5) .0009(4) .0029(4) -.0010(4)
C4 .0179(5) .0155(5) .0171(5) -.0015(4) .0039(4) -.0007(4)
C5 .0219(6) .0140(5) .0214(5) -.0005(4) .0035(4) -.0023(4)
C6 .0213(6) .0158(5) .0237(6) .0017(4) .0020(4) .0007(4)
C7 .0192(5) .0169(5) .0184(5) -.0004(4) .0026(4) .0002(4)
C8 .0194(5) .0159(5) .0204(5) .0004(4) .0017(4) .0003(4)
C9 .0187(5) .0136(5) .0184(5) -.0004(4) .0039(4) -.0016(4)
C10 .0224(6) .0127(5) .0211(5) .0005(4) .0021(4) .0003(4)
C11 .0265(6) .0290(7) .0234(6) -.0002(5) -.0007(5) -.0078(5)

loop_
_atom_type_symbol
_atom_type_description
_atom_type_scat_dispersion_real
_atom_type_scat_dispersion_imag
_atom_type_scat_source
C C .0033 .0016 'International Tables Vol C Tables 4.2.6.8 and 6.1.1.4'
H H .0000 .0000 'International Tables Vol C Tables 4.2.6.8 and 6.1.1.4'
N N .0061 .0033 'International Tables Vol C Tables 4.2.6.8 and 6.1.1.4'
O O .0106 .0060 'International Tables Vol C Tables 4.2.6.8 and 6.1.1.4'

loop_
_geom_angle_atom_site_label_1
_geom_angle_atom_site_label_2
_geom_angle_atom_site_label_3
_geom_angle_site_symmetry_1
_geom_angle_site_symmetry_3
_geom_angle
_geom_angle_publ_flag
C1 O1 C11 . . 116.98(9) no
C10 N1 C9 . 5_668 116.76(10) no
O1 C1 C2 . . 124.60(10) no
O1 C1 C6 . . 115.58(10) no
C2 C1 C6 . . 119.82(10) no
C1 C2 C3 . . 119.28(10) no
C1 C2 H2 . . 120.4 no
C3 C2 H2 . . 120.4 no
C2 C3 C4 . . 121.84(10) no
C2 C3 H3 . . 119.1 no
C4 C3 H3 . . 119.1 no
C3 C4 C5 . . 117.54(10) no
C3 C4 C7 . . 119.44(10) no
C5 C4 C7 . . 123.00(10) no
C6 C5 C4 . . 121.25(10) no
C6 C5 H5 . . 119.4 no
C4 C5 H5 . . 119.4 no
C5 C6 C1 . . 120.25(10) no
C5 C6 H6 . . 119.9 no
C1 C6 H6 . . 119.9 no
C8 C7 C4 . . 126.90(11) no
C8 C7 H7 . . 116.5 no
C4 C7 H7 . . 116.5 no
C7 C8 C9 . . 123.28(10) no
C7 C8 H8 . . 118.4 no
C9 C8 H8 . . 118.4 no
N1 C9 C10 5_668 . 120.03(10) no
N1 C9 C8 5_668 . 119.16(10) no
C10 C9 C8 . . 120.81(10) no
N1 C10 C9 . . 123.21(10) no
N1 C10 H10 . . 118.4 no
C9 C10 H10 . . 118.4 no
O1 C11 H11A . . 109.5 no
O1 C11 H11B . . 109.5 no
H11A C11 H11B . . 109.5 no
O1 C11 H11C . . 109.5 no
H11A C11 H11C . . 109.5 no
H11B C11 H11C . . 109.5 no

loop_
_geom_bond_atom_site_label_1
_geom_bond_atom_site_label_2
_geom_bond_site_symmetry_2
_geom_bond_distance
_geom_bond_publ_flag
O1 C1 . 1.3666(13) no
O1 C11 . 1.4269(15) no
N1 C10 . 1.3283(14) no
N1 C9 5_668 1.3455(14) no
C1 C2 . 1.3907(16) no
C1 C6 . 1.3960(16) no
C2 C3 . 1.3933(16) no
C2 H2 . .9500 no
C3 C4 . 1.3988(15) no
C3 H3 . .9500 no
C4 C5 . 1.4027(16) no
C4 C7 . 1.4622(15) no
C5 C6 . 1.3804(16) no
C5 H5 . .9500 no
C6 H6 . .9500 no
C7 C8 . 1.3392(16) no
C7 H7 . .9500 no
C8 C9 . 1.4599(15) no
C8 H8 . .9500 no
C9 N1 5_668 1.3455(14) no
C9 C10 . 1.4018(15) no
C10 H10 . .9500 no
C11 H11A . .9800 no
C11 H11B . .9800 no
C11 H11C . .9800 no

loop_
_geom_torsion_atom_site_label_1
_geom_torsion_atom_site_label_2
_geom_torsion_atom_site_label_3
_geom_torsion_atom_site_label_4
_geom_torsion_site_symmetry_1
_geom_torsion_site_symmetry_4
_geom_torsion
_geom_torsion_publ_flag
C11 O1 C1 C2 . . 2.49(17) no
C11 O1 C1 C6 . . -176.86(11) no
O1 C1 C2 C3 . . -177.92(11) no
C6 C1 C2 C3 . . 1.41(18) no
C1 C2 C3 C4 . . -.41(18) no
C2 C3 C4 C5 . . -.57(17) no
C2 C3 C4 C7 . . 178.08(11) no
C3 C4 C5 C6 . . .57(17) no
C7 C4 C5 C6 . . -178.03(11) no
C4 C5 C6 C1 . . .41(18) no
O1 C1 C6 C5 . . 177.97(11) no
C2 C1 C6 C5 . . -1.41(18) no
C3 C4 C7 C8 . . 168.23(12) no
C5 C4 C7 C8 . . -13.20(19) no
C4 C7 C8 C9 . . 178.58(11) no
C7 C8 C9 N1 . 5_668 -16.69(18) no
C7 C8 C9 C10 . . 163.10(12) no
C9 N1 C10 C9 5_668 . -.28(19) no
N1 C9 C10 N1 5_668 . .3(2) no
C8 C9 C10 N1 . . -179.49(11) no
